data_2101302
loop_
_publ_author_name
'Larsen, S.'
'Marthi, K.'

_publ_section_title
;
 Structures of racemic halogen-substituted 3-hydroxy-3-phenylpropionic
 acids; relations between spontaneously resolved and racemic compounds
;
_journal_issue 3
_journal_name_full 'Acta Crystallographica Section B'
_journal_page_first 338
_journal_page_last 346
_journal_paper_doi 10.1107/S0108768194011663
_journal_volume 51
_journal_year 1995
_chemical_formula_sum 'C9 H9 Br O3'
_chemical_formula_weight 245.07
_symmetry_cell_setting monoclinic
_symmetry_space_group_name_Hall '-P 2ybc'
_symmetry_space_group_name_H-M 'P 1 21/c 1'
_cell_angle_alpha 90
_cell_angle_beta 111.280(14)
_cell_angle_gamma 90
_cell_formula_units_Z 4
_cell_length_a 15.498(3)
_cell_length_b 5.7513(12)
_cell_length_c 11.298(2)
_cell_volume 938.4(3)
_diffrn_radiation_type Cu
_diffrn_radiation_wavelength 1.54184
_exptl_absorpt_coefficient_mu 5.807
_exptl_crystal_density_diffrn 1.735
_exptl_crystal_F_000 488
_cod_data_source_file ab0332.cif
_cod_data_source_block ab0332b
_cod_database_code 2101302

loop_
_atom_site_label
_atom_site_fract_x
_atom_site_fract_y
_atom_site_fract_z
_atom_site_U_iso_or_equiv
Br 0.17731(2) 0.16715(4) 0.26313(2) 0.02541(14)
O1 0.44258(11) 1.0554(3) 0.8346(2) 0.0200(3)
O2 0.52752(11) 0.7388(3) 0.90642(14) 0.0210(3)
O3 0.40434(11) 0.8066(3) 0.5644(2) 0.0179(3)
C1 0.4554(2) 0.8285(4) 0.8388(2) 0.0172(4)
C2 0.3721(2) 0.6995(4) 0.7516(2) 0.0188(4)
C3 0.3340(2) 0.8128(4) 0.6191(2) 0.0177(4)
C4 0.2478(2) 0.6921(4) 0.5331(2) 0.0181(4)
C5 0.2526(2) 0.5094(4) 0.4552(2) 0.0184(4)
C6 0.1710(2) 0.4087(4) 0.3753(2) 0.0205(4)
C7 0.0847(2) 0.4821(4) 0.3713(2) 0.0247(5)
C8 0.0809(2) 0.6625(4) 0.4510(2) 0.0263(5)
C9 0.1615(2) 0.7679(4) 0.5308(2) 0.0228(5)
H1 0.487(3) 1.118(6) 0.873(3) 0.030
H30 0.424(2) 0.904(6) 0.571(3) 0.027
H2A 0.326(2) 0.709(5) 0.792(3) 0.023
H2B 0.389(2) 0.538(5) 0.749(3) 0.023
H3 0.320(2) 0.975(5) 0.627(3) 0.021
H5 0.310(2) 0.458(5) 0.456(3) 0.022
H7 0.032(2) 0.416(6) 0.314(3) 0.030
H8 0.021(2) 0.721(6) 0.444(3) 0.032
H9 0.151(2) 0.916(6) 0.593(3) 0.027

loop_
_geom_angle_atom_site_label_1
_geom_angle_atom_site_label_2
_geom_angle_atom_site_label_3
_geom_angle
O1 C1 O2 122.3(2)
O1 C1 C2 112.4(2)
O2 C1 C2 125.2(2)
C1 C2 C3 111.3(2)
O3 C3 C2 109.0(2)
O3 C3 C4 110.2(2)
C2 C3 C4 111.7(2)
C3 C4 C5 121.2(2)
C3 C4 C9 119.1(2)
C5 C4 C9 119.7(2)
C4 C5 C6 118.8(2)
C5 C6 C7 122.3(2)
C5 C6 Br 118.9(2)
C7 C6 Br 118.8(2)
C6 C7 C8 118.3(2)
C7 C8 C9 120.5(2)
C4 C9 C8 120.4(2)

loop_
_geom_bond_atom_site_label_1
_geom_bond_atom_site_label_2
_geom_bond_distance
Br C6 1.906(2)
O1 C1 1.319(3)
O2 C1 1.216(3)
O3 C3 1.436(3)
C1 C2 1.505(3)
C2 C3 1.540(3)
C3 C4 1.507(3)
C4 C5 1.390(3)
C4 C9 1.398(3)
C5 C6 1.386(3)
C6 C7 1.389(3)
C7 C8 1.389(3)
C8 C9 1.387(3)
